data_4131457
loop_
_publ_author_name
'Elsby, Matthew R.'
'Johnson, Samuel A.'

_publ_section_title
;
 Nickel-Catalyzed C-H Silylation of Arenes with Vinylsilanes: Rapid and
 Reversible \b-Si Elimination.
;
_journal_issue 27
_journal_name_full 'Journal of the American Chemical Society'
_journal_page_first 9401
_journal_page_last 9407
_journal_paper_doi 10.1021/jacs.7b05574
_journal_volume 139
_journal_year 2017
_chemical_compound_source synthesized
_chemical_formula_moiety 'C19  H40  N2  Ni Si2'
_chemical_formula_sum 'C19 H40 N2 Ni Si2'
_chemical_formula_weight 411.42
_space_group_IT_number 14
_space_group_name_Hall '-P 2ybc'
_space_group_name_H-M_alt 'P 1 21/c 1'
_symmetry_cell_setting monoclinic
_symmetry_Int_Tables_number 14
_symmetry_space_group_name_Hall '-P 2ybc'
_symmetry_space_group_name_H-M 'P 1 21/c 1'
_atom_sites_solution_hydrogens mixed
_audit_creation_date 2016-12-02T12:21:47-00:00
_audit_creation_method 'WinGX routine CIF_UPDATE'
_cell_angle_alpha 90
_cell_angle_beta 97.281(3)
_cell_angle_gamma 90
_cell_formula_units_Z 4
_cell_length_a 11.9002(17)
_cell_length_b 11.0146(15)
_cell_length_c 18.542(2)
_cell_measurement_reflns_used 9856
_cell_measurement_temperature 173(2)
_cell_measurement_theta_max 27.57
_cell_measurement_theta_min 2.89
_cell_measurement_wavelength 0.71073
_cell_volume 2410.8(5)
_computing_cell_refinement 'Bruker SAINT'
_computing_data_collection 'Bruker APEX2'
_computing_data_reduction 'Bruker SAINT'
_computing_molecular_graphics 'Bruker SHELXTL'
_computing_publication_material 'Bruker SHELXTL'
_computing_structure_refinement 'SHELXL-2016/4 (Sheldrick, 2016)'
_computing_structure_solution 'SHELXS-97 (Sheldrick 2008)'
_diffrn_ambient_temperature 173(2)
_diffrn_measured_fraction_theta_full 0.997
_diffrn_measured_fraction_theta_max 0.997
_diffrn_measurement_device_type 'Bruker APEX-II CCD'
_diffrn_measurement_method '\f and \w scans'
_diffrn_radiation_probe x-ray
_diffrn_radiation_type MoK\a
_diffrn_radiation_wavelength 0.71073
_diffrn_reflns_av_R_equivalents 0.0588
_diffrn_reflns_av_unetI/netI 0.0519
_diffrn_reflns_Laue_measured_fraction_full 0.997
_diffrn_reflns_Laue_measured_fraction_max 0.997
_diffrn_reflns_limit_h_max 15
_diffrn_reflns_limit_h_min -15
_diffrn_reflns_limit_k_max 14
_diffrn_reflns_limit_k_min -14
_diffrn_reflns_limit_l_max 24
_diffrn_reflns_limit_l_min -24
_diffrn_reflns_number 33188
_diffrn_reflns_point_group_measured_fraction_full 0.997
_diffrn_reflns_point_group_measured_fraction_max 0.997
_diffrn_reflns_theta_full 27.5
_diffrn_reflns_theta_max 27.5
_diffrn_reflns_theta_min 2.848
_diffrn_standards_number 0
_exptl_absorpt_coefficient_mu 0.908
_exptl_absorpt_correction_T_max 0.745
_exptl_absorpt_correction_T_min 0.686
_exptl_absorpt_correction_type multi-scan
_exptl_absorpt_process_details 'SADABS-2016/2 - Bruker AXS area detector scaling and absorption correction'
_exptl_crystal_colour colourless
_exptl_crystal_density_diffrn 1.134
_exptl_crystal_density_method 'not measured'
_exptl_crystal_description block
_exptl_crystal_F_000 896
_exptl_crystal_size_max 0.23
_exptl_crystal_size_mid 0.2
_exptl_crystal_size_min 0.18
_refine_diff_density_max 0.448
_refine_diff_density_min -0.504
_refine_diff_density_rms 0.11
_refine_ls_extinction_method none
_refine_ls_goodness_of_fit_ref 1.235
_refine_ls_hydrogen_treatment mixed
_refine_ls_matrix_type full
_refine_ls_number_constraints 0
_refine_ls_number_parameters 251
_refine_ls_number_reflns 5527
_refine_ls_number_restraints 0
_refine_ls_restrained_S_all 1.235
_refine_ls_R_factor_all 0.0986
_refine_ls_R_factor_gt 0.0762
_refine_ls_shift/su_max 0
_refine_ls_shift/su_mean 0
_refine_ls_structure_factor_coef Fsqd
_refine_ls_weighting_details 'w=1/[\s^2^(Fo^2^)+8.2472P] where P=(Fo^2^+2Fc^2^)/3'
_refine_ls_weighting_scheme calc
_refine_ls_wR_factor_gt 0.1163
_refine_ls_wR_factor_ref 0.1247
_reflns_Friedel_coverage 0
_reflns_number_gt 4532
_reflns_number_total 5527
_reflns_threshold_expression 'I > 2\s(I)'
_cod_data_source_file ja7b05574_si_003.cif
_cod_data_source_block 1b
_cod_original_cell_volume 2410.8(6)
_cod_original_sg_symbol_H-M 'P 21/c'
_cod_database_code 4131457

loop_
_symmetry_equiv_pos_as_xyz
'x, y, z'
'-x, y+1/2, -z+1/2'
'-x, -y, -z'
'x, -y-1/2, z-1/2'

loop_
_atom_site_label
_atom_site_type_symbol
_atom_site_fract_x
_atom_site_fract_y
_atom_site_fract_z
_atom_site_U_iso_or_equiv
_atom_site_adp_type
_atom_site_occupancy
_atom_site_site_symmetry_order
_atom_site_calc_flag
_atom_site_refinement_flags_posn
_atom_site_refinement_flags_adp
NI1 Ni 0.85891(4) 0.90694(4) 0.11946(2) 0.01483(12) Uani 1 1 d . .
N1 N 0.7531(3) 0.9162(3) 0.25672(16) 0.0180(6) Uani 1 1 d . .
N2 N 0.6759(3) 1.0411(3) 0.17751(16) 0.0185(7) Uani 1 1 d . .
SI1 Si 0.68699(9) 0.66847(10) 0.08101(6) 0.0187(2) Uani 1 1 d . .
SI2 Si 1.12909(10) 0.83165(11) 0.12277(6) 0.0246(3) Uani 1 1 d . .
C1 C 1.0200(3) 0.9522(4) 0.1100(2) 0.0208(8) Uani 1 1 d . .
C2 C 0.9804(3) 1.0125(4) 0.1681(2) 0.0218(8) Uani 1 1 d . .
C4 C 0.8536(5) 0.8159(5) 0.0269(2) 0.0365(12) Uani 1 1 d . .
C3 C 0.7456(4) 0.8128(4) 0.0519(2) 0.0246(9) Uani 1 1 d . .
C5 C 0.7585(3) 0.9551(3) 0.18734(19) 0.0151(7) Uani 1 1 d . .
C6 C 0.6215(3) 1.0552(4) 0.2385(2) 0.0257(9) Uani 1 1 d . .
H6 H 0.561473 1.109892 0.243995 0.031 Uiso 1 1 calc R U
C7 C 0.6699(3) 0.9770(4) 0.2884(2) 0.0240(9) Uani 1 1 d . .
H7 H 0.65086 0.965406 0.336114 0.029 Uiso 1 1 calc R U
C8 C 1.1004(4) 0.7296(4) 0.1980(3) 0.0370(11) Uani 1 1 d . .
H8A H 1.09467 0.777788 0.24179 0.055 Uiso 1 1 calc R U
H8B H 1.162402 0.67092 0.207805 0.055 Uiso 1 1 calc R U
H8C H 1.029106 0.686153 0.184073 0.055 Uiso 1 1 calc R U
C9 C 1.1393(6) 0.7429(6) 0.0379(3) 0.070(2) Uani 1 1 d . .
H9A H 1.076565 0.68478 0.030255 0.105 Uiso 1 1 calc R U
H9B H 1.211473 0.698977 0.042552 0.105 Uiso 1 1 calc R U
H9C H 1.135207 0.798434 -0.003669 0.105 Uiso 1 1 calc R U
C10 C 1.2733(4) 0.8997(5) 0.1502(4) 0.0616(18) Uani 1 1 d . .
H10A H 1.29181 0.955027 0.112041 0.092 Uiso 1 1 calc R U
H10B H 1.329944 0.834791 0.157077 0.092 Uiso 1 1 calc R U
H10C H 1.273129 0.944706 0.195789 0.092 Uiso 1 1 calc R U
C11 C 0.5595(4) 0.6970(5) 0.1278(2) 0.0353(11) Uani 1 1 d . .
H11A H 0.579499 0.752119 0.168871 0.053 Uiso 1 1 calc R U
H11B H 0.532194 0.619979 0.145512 0.053 Uiso 1 1 calc R U
H11C H 0.499747 0.733884 0.093433 0.053 Uiso 1 1 calc R U
C12 C 0.6422(4) 0.5744(4) -0.0025(2) 0.0278(9) Uani 1 1 d . .
H12A H 0.585268 0.618953 -0.035075 0.042 Uiso 1 1 calc R U
H12B H 0.609731 0.497626 0.011773 0.042 Uiso 1 1 calc R U
H12C H 0.708167 0.557764 -0.027612 0.042 Uiso 1 1 calc R U
C13 C 0.7941(4) 0.5759(4) 0.1394(2) 0.0309(10) Uani 1 1 d . .
H13A H 0.856465 0.554848 0.111919 0.046 Uiso 1 1 calc R U
H13B H 0.758471 0.501444 0.154456 0.046 Uiso 1 1 calc R U
H13C H 0.823671 0.622892 0.182598 0.046 Uiso 1 1 calc R U
C14 C 0.8289(3) 0.8241(4) 0.2943(2) 0.0196(8) Uani 1 1 d . .
H14 H 0.874497 0.788382 0.257757 0.024 Uiso 1 1 calc R U
C15 C 0.7617(4) 0.7218(4) 0.3234(2) 0.0289(10) Uani 1 1 d . .
H15A H 0.721881 0.752642 0.362777 0.043 Uiso 1 1 calc R U
H15B H 0.81346 0.656567 0.342067 0.043 Uiso 1 1 calc R U
H15C H 0.706492 0.690131 0.28423 0.043 Uiso 1 1 calc R U
C16 C 0.9113(4) 0.8811(4) 0.3544(2) 0.0282(10) Uani 1 1 d . .
H16A H 0.953656 0.946182 0.333961 0.042 Uiso 1 1 calc R U
H16B H 0.964224 0.819027 0.376034 0.042 Uiso 1 1 calc R U
H16C H 0.869031 0.914579 0.391843 0.042 Uiso 1 1 calc R U
C17 C 0.6506(3) 1.1136(4) 0.1109(2) 0.0230(9) Uani 1 1 d . .
H17 H 0.696248 1.080208 0.07374 0.028 Uiso 1 1 calc R U
C18 C 0.5262(4) 1.1023(5) 0.0810(3) 0.0405(12) Uani 1 1 d . .
H18A H 0.506071 1.016264 0.075115 0.061 Uiso 1 1 calc R U
H18B H 0.512429 1.143105 0.033733 0.061 Uiso 1 1 calc R U
H18C H 0.4798 1.14017 0.114834 0.061 Uiso 1 1 calc R U
C19 C 0.6858(4) 1.2453(4) 0.1249(3) 0.0384(11) Uani 1 1 d . .
H19A H 0.644069 1.279323 0.162538 0.058 Uiso 1 1 calc R U
H19B H 0.668588 1.292167 0.079989 0.058 Uiso 1 1 calc R U
H19C H 0.76728 1.249053 0.141363 0.058 Uiso 1 1 calc R U
H2A H 0.958(3) 1.093(4) 0.166(2) 0.026(11) Uiso 1 1 d . .
H2B H 1.005(3) 0.988(4) 0.218(2) 0.016(10) Uiso 1 1 d . .
H1 H 1.015(3) 0.994(4) 0.067(2) 0.022(11) Uiso 1 1 d . .
H3 H 0.692(4) 0.870(4) 0.031(2) 0.040(14) Uiso 1 1 d . .
H4B H 0.899(4) 0.743(5) 0.032(3) 0.048(16) Uiso 1 1 d . .
H4A H 0.864(5) 0.872(5) -0.012(3) 0.065(18) Uiso 1 1 d . .

loop_
_atom_site_aniso_label
_atom_site_aniso_U_11
_atom_site_aniso_U_22
_atom_site_aniso_U_33
_atom_site_aniso_U_23
_atom_site_aniso_U_13
_atom_site_aniso_U_12
NI1 0.0179(2) 0.0144(2) 0.0128(2) -0.0003(2) 0.00426(17) -0.0026(2)
N1 0.0181(16) 0.0204(16) 0.0160(15) 0.0013(13) 0.0047(12) 0.0037(14)
N2 0.0177(16) 0.0202(17) 0.0175(15) 0.0034(13) 0.0020(13) 0.0013(13)
SI1 0.0184(5) 0.0197(6) 0.0183(5) -0.0011(4) 0.0036(4) -0.0042(4)
SI2 0.0217(6) 0.0202(6) 0.0340(6) -0.0008(5) 0.0115(5) 0.0016(5)
C1 0.021(2) 0.0178(19) 0.025(2) 0.0025(16) 0.0082(16) -0.0052(16)
C2 0.0151(19) 0.025(2) 0.025(2) -0.0055(18) 0.0034(16) -0.0046(17)
C4 0.051(3) 0.040(3) 0.021(2) -0.012(2) 0.014(2) -0.029(3)
C3 0.032(2) 0.022(2) 0.0180(19) -0.0004(17) -0.0014(17) -0.0074(18)
C5 0.0146(18) 0.0148(18) 0.0153(17) 0.0020(14) -0.0009(14) -0.0038(14)
C6 0.021(2) 0.029(2) 0.029(2) 0.0037(18) 0.0095(17) 0.0046(17)
C7 0.022(2) 0.029(2) 0.023(2) 0.0016(17) 0.0094(16) 0.0050(17)
C8 0.029(2) 0.034(3) 0.048(3) 0.012(2) 0.005(2) 0.008(2)
C9 0.077(4) 0.081(5) 0.053(4) -0.024(3) 0.016(3) 0.043(4)
C10 0.021(2) 0.031(3) 0.135(6) 0.003(3) 0.018(3) 0.000(2)
C11 0.029(2) 0.046(3) 0.033(2) -0.006(2) 0.0130(19) -0.006(2)
C12 0.027(2) 0.030(2) 0.026(2) -0.0035(18) 0.0016(17) -0.0096(19)
C13 0.038(3) 0.019(2) 0.033(2) -0.0005(18) -0.0023(19) -0.0008(19)
C14 0.0177(19) 0.022(2) 0.0184(18) 0.0029(16) 0.0011(15) 0.0039(16)
C15 0.034(2) 0.025(2) 0.028(2) 0.0084(18) 0.0052(19) 0.0027(19)
C16 0.028(2) 0.035(3) 0.020(2) 0.0037(18) 0.0005(17) 0.0029(19)
C17 0.028(2) 0.019(2) 0.0210(19) 0.0066(16) 0.0015(16) 0.0053(17)
C18 0.030(2) 0.047(3) 0.041(3) 0.010(2) -0.009(2) 0.001(2)
C19 0.052(3) 0.025(2) 0.037(3) 0.006(2) 0.001(2) -0.001(2)

loop_
_atom_type_symbol
_atom_type_description
_atom_type_scat_dispersion_real
_atom_type_scat_dispersion_imag
_atom_type_scat_source
C C 0.0033 0.0016 'International Tables Vol C Tables 4.2.6.8 and 6.1.1.4'
H H 0 0 'International Tables Vol C Tables 4.2.6.8 and 6.1.1.4'
N N 0.0061 0.0033 'International Tables Vol C Tables 4.2.6.8 and 6.1.1.4'
Si Si 0.0817 0.0704 'International Tables Vol C Tables 4.2.6.8 and 6.1.1.4'
Ni Ni 0.3393 1.1124 'International Tables Vol C Tables 4.2.6.8 and 6.1.1.4'

loop_
_geom_angle_atom_site_label_1
_geom_angle_atom_site_label_2
_geom_angle_atom_site_label_3
_geom_angle
C5 NI1 C2 91.06(16)
C5 NI1 C4 138.98(18)
C2 NI1 C4 129.23(18)
C5 NI1 C3 97.33(16)
C2 NI1 C3 168.60(17)
C4 NI1 C3 41.69(18)
C5 NI1 C1 132.05(16)
C2 NI1 C1 41.00(16)
C4 NI1 C1 88.61(18)
C3 NI1 C1 130.20(17)
C5 N1 C7 111.7(3)
C5 N1 C14 124.2(3)
C7 N1 C14 124.1(3)
C5 N2 C6 112.0(3)
C5 N2 C17 124.0(3)
C6 N2 C17 124.0(3)
C3 SI1 C11 110.5(2)
C3 SI1 C13 112.6(2)
C11 SI1 C13 111.0(2)
C3 SI1 C12 108.17(18)
C11 SI1 C12 108.2(2)
C13 SI1 C12 106.1(2)
C1 SI2 C8 109.75(19)
C1 SI2 C9 112.7(2)
C8 SI2 C9 110.7(3)
C1 SI2 C10 110.5(2)
C8 SI2 C10 106.6(3)
C9 SI2 C10 106.3(3)
C2 C1 SI2 122.8(3)
C2 C1 NI1 68.4(2)
SI2 C1 NI1 118.2(2)
C2 C1 H1 116(3)
SI2 C1 H1 116(3)
NI1 C1 H1 104(3)
C1 C2 NI1 70.6(2)
C1 C2 H2A 123(3)
NI1 C2 H2A 111(3)
C1 C2 H2B 121(2)
NI1 C2 H2B 113(2)
H2A C2 H2B 111(3)
C3 C4 NI1 70.2(2)
C3 C4 H4B 118(3)
NI1 C4 H4B 112(3)
C3 C4 H4A 118(3)
NI1 C4 H4A 109(3)
H4B C4 H4A 119(4)
C4 C3 SI1 120.5(4)
C4 C3 NI1 68.1(2)
SI1 C3 NI1 120.8(2)
C4 C3 H3 116(3)
SI1 C3 H3 115(3)
NI1 C3 H3 106(3)
N2 C5 N1 103.0(3)
N2 C5 NI1 127.2(3)
N1 C5 NI1 129.8(3)
C7 C6 N2 106.7(3)
C7 C6 H6 126.6
N2 C6 H6 126.6
C6 C7 N1 106.6(3)
C6 C7 H7 126.7
N1 C7 H7 126.7
SI2 C8 H8A 109.5
SI2 C8 H8B 109.5
H8A C8 H8B 109.5
SI2 C8 H8C 109.5
H8A C8 H8C 109.5
H8B C8 H8C 109.5
SI2 C9 H9A 109.5
SI2 C9 H9B 109.5
H9A C9 H9B 109.5
SI2 C9 H9C 109.5
H9A C9 H9C 109.5
H9B C9 H9C 109.5
SI2 C10 H10A 109.5
SI2 C10 H10B 109.5
H10A C10 H10B 109.5
SI2 C10 H10C 109.5
H10A C10 H10C 109.5
H10B C10 H10C 109.5
SI1 C11 H11A 109.5
SI1 C11 H11B 109.5
H11A C11 H11B 109.5
SI1 C11 H11C 109.5
H11A C11 H11C 109.5
H11B C11 H11C 109.5
SI1 C12 H12A 109.5
SI1 C12 H12B 109.5
H12A C12 H12B 109.5
SI1 C12 H12C 109.5
H12A C12 H12C 109.5
H12B C12 H12C 109.5
SI1 C13 H13A 109.5
SI1 C13 H13B 109.5
H13A C13 H13B 109.5
SI1 C13 H13C 109.5
H13A C13 H13C 109.5
H13B C13 H13C 109.5
N1 C14 C15 111.1(3)
N1 C14 C16 111.2(3)
C15 C14 C16 111.3(3)
N1 C14 H14 107.7
C15 C14 H14 107.7
C16 C14 H14 107.7
C14 C15 H15A 109.5
C14 C15 H15B 109.5
H15A C15 H15B 109.5
C14 C15 H15C 109.5
H15A C15 H15C 109.5
H15B C15 H15C 109.5
C14 C16 H16A 109.5
C14 C16 H16B 109.5
H16A C16 H16B 109.5
C14 C16 H16C 109.5
H16A C16 H16C 109.5
H16B C16 H16C 109.5
N2 C17 C18 110.4(3)
N2 C17 C19 110.6(3)
C18 C17 C19 112.0(4)
N2 C17 H17 107.9
C18 C17 H17 107.9
C19 C17 H17 107.9
C17 C18 H18A 109.5
C17 C18 H18B 109.5
H18A C18 H18B 109.5
C17 C18 H18C 109.5
H18A C18 H18C 109.5
H18B C18 H18C 109.5
C17 C19 H19A 109.5
C17 C19 H19B 109.5
H19A C19 H19B 109.5
C17 C19 H19C 109.5
H19A C19 H19C 109.5
H19B C19 H19C 109.5

loop_
_geom_bond_atom_site_label_1
_geom_bond_atom_site_label_2
_geom_bond_distance
NI1 C5 1.916(4)
NI1 C2 1.981(4)
NI1 C4 1.982(4)
NI1 C3 2.009(4)
NI1 C1 2.010(4)
N1 C5 1.365(4)
N1 C7 1.386(5)
N1 C14 1.472(5)
N2 C5 1.361(5)
N2 C6 1.381(5)
N2 C17 1.470(5)
SI1 C3 1.844(4)
SI1 C11 1.867(4)
SI1 C13 1.868(4)
SI1 C12 1.883(4)
SI2 C1 1.851(4)
SI2 C8 1.856(5)
SI2 C9 1.870(5)
SI2 C10 1.882(5)
C1 C2 1.398(5)
C1 H1 0.92(4)
C2 H2A 0.92(4)
C2 H2B 0.98(4)
C4 C3 1.420(6)
C4 H4B 0.97(5)
C4 H4A 0.97(6)
C3 H3 0.95(5)
C6 C7 1.340(6)
C6 H6 0.95
C7 H7 0.95
C8 H8A 0.98
C8 H8B 0.98
C8 H8C 0.98
C9 H9A 0.98
C9 H9B 0.98
C9 H9C 0.98
C10 H10A 0.98
C10 H10B 0.98
C10 H10C 0.98
C11 H11A 0.98
C11 H11B 0.98
C11 H11C 0.98
C12 H12A 0.98
C12 H12B 0.98
C12 H12C 0.98
C13 H13A 0.98
C13 H13B 0.98
C13 H13C 0.98
C14 C15 1.521(5)
C14 C16 1.523(5)
C14 H14 1
C15 H15A 0.98
C15 H15B 0.98
C15 H15C 0.98
C16 H16A 0.98
C16 H16B 0.98
C16 H16C 0.98
C17 C18 1.519(6)
C17 C19 1.522(6)
C17 H17 1
C18 H18A 0.98
C18 H18B 0.98
C18 H18C 0.98
C19 H19A 0.98
C19 H19B 0.98
C19 H19C 0.98
